data_1517955
loop_
_publ_author_name
'Liu, Xiangyu'
'Su, Zhiyong'
'Ji, Wenxin'
'Chen, Sanping'
'Wei, Qing'
'Xie, Gang'
'Yang, Xuwu'
'Gao, Shengli'

_publ_section_title
;
 Structure, Physicochemical Properties, and Density Functional Theory
 Calculation of High-Energy-Density Materials Constructed with
 Intermolecular Interaction: Nitro Group Charge Determines Sensitivity
;
_journal_name_full 'The Journal of Physical Chemistry C'
_journal_page_first 141007164223007
_journal_paper_doi 10.1021/jp5062418
_journal_year 2014
_chemical_formula_sum 'C10 H10 N8 O7'
_chemical_formula_weight 354.26
_chemical_name_systematic
; 
 ? 
;
_space_group_IT_number 15
_symmetry_cell_setting monoclinic
_symmetry_space_group_name_Hall '-C 2yc'
_symmetry_space_group_name_H-M 'C 1 2/c 1'
_atom_sites_solution_hydrogens geom
_atom_sites_solution_primary direct
_atom_sites_solution_secondary difmap
_audit_creation_method SHELXL-97
_cell_angle_alpha 90.00
_cell_angle_beta 97.485(3)
_cell_angle_gamma 90.00
_cell_formula_units_Z 8
_cell_length_a 10.0162(17)
_cell_length_b 14.452(3)
_cell_length_c 19.359(3)
_cell_measurement_reflns_used 647
_cell_measurement_temperature 296(2)
_cell_measurement_theta_max 20.48
_cell_measurement_theta_min 2.81
_cell_volume 2778.4(9)
_computing_structure_refinement 'SHELXL-97 (Sheldrick, 1997)'
_computing_structure_solution 'SHELXS-97 (Sheldrick, 1990)'
_diffrn_ambient_temperature 296(2)
_diffrn_measured_fraction_theta_full 0.995
_diffrn_measured_fraction_theta_max 0.995
_diffrn_measurement_device_type 'Bruker APEX-II CCD'
_diffrn_measurement_method '\f and \w scans'
_diffrn_radiation_monochromator graphite
_diffrn_radiation_source 'fine-focus sealed tube'
_diffrn_radiation_type MoK\a
_diffrn_radiation_wavelength 0.71073
_diffrn_reflns_av_R_equivalents 0.0517
_diffrn_reflns_av_sigmaI/netI 0.0686
_diffrn_reflns_limit_h_max 12
_diffrn_reflns_limit_h_min -8
_diffrn_reflns_limit_k_max 17
_diffrn_reflns_limit_k_min -17
_diffrn_reflns_limit_l_max 22
_diffrn_reflns_limit_l_min -23
_diffrn_reflns_number 7384
_diffrn_reflns_theta_full 26.12
_diffrn_reflns_theta_max 26.12
_diffrn_reflns_theta_min 2.49
_exptl_absorpt_coefficient_mu 0.146
_exptl_absorpt_correction_T_max 0.971
_exptl_absorpt_correction_T_min 0.964
_exptl_absorpt_correction_type multi-scan
_exptl_absorpt_process_details sadabs
_exptl_crystal_colour colorless
_exptl_crystal_density_diffrn 1.694
_exptl_crystal_density_method 'not measured'
_exptl_crystal_description bulk
_exptl_crystal_F_000 1456
_exptl_crystal_size_max 0.25
_exptl_crystal_size_mid 0.22
_exptl_crystal_size_min 0.20
_refine_diff_density_max 0.196
_refine_diff_density_min -0.214
_refine_diff_density_rms 0.046
_refine_ls_extinction_method none
_refine_ls_goodness_of_fit_ref 1.008
_refine_ls_hydrogen_treatment mixed
_refine_ls_matrix_type full
_refine_ls_number_parameters 247
_refine_ls_number_reflns 2746
_refine_ls_number_restraints 0
_refine_ls_restrained_S_all 1.008
_refine_ls_R_factor_all 0.1180
_refine_ls_R_factor_gt 0.0543
_refine_ls_shift/su_max 0.025
_refine_ls_shift/su_mean 0.001
_refine_ls_structure_factor_coef Fsqd
_refine_ls_weighting_details 'calc w=1/[\s^2^(Fo^2^)+(0.0500P)^2^+0.0169P] where P=(Fo^2^+2Fc^2^)/3'
_refine_ls_weighting_scheme calc
_refine_ls_wR_factor_gt 0.1132
_refine_ls_wR_factor_ref 0.1387
_reflns_number_gt 1382
_reflns_number_total 2746
_reflns_threshold_expression >2sigma(I)
_cod_data_source_file 2-996908.cif
_cod_data_source_block xb7420_0m
_cod_depositor_comments
;
The following automatic conversions were performed:

'_symmetry_cell_setting' value 'Monoclinic' changed to 'monoclinic'
according to
/home/saulius/struct/COD-crude-data--automatic-downloads/rss-feeds/ACS/lib/dictionaries/cif_core.dic
dictionary named 'cif_core.dic' version 2.4.2 from 2011-04-26.

Automatic conversion script
Id: cif_fix_values 2827 2014-09-09 07:05:25Z andrius 
;
_cod_original_sg_symbol_H-M C2/c
_cod_database_code 1517955

loop_
_symmetry_equiv_pos_as_xyz
'x, y, z'
'-x, y, -z+1/2'
'x+1/2, y+1/2, z'
'-x+1/2, y+1/2, -z+1/2'
'-x, -y, -z'
'x, -y, z-1/2'
'-x+1/2, -y+1/2, -z'
'x+1/2, -y+1/2, z-1/2'

loop_
_atom_site_label
_atom_site_type_symbol
_atom_site_fract_x
_atom_site_fract_y
_atom_site_fract_z
_atom_site_U_iso_or_equiv
_atom_site_adp_type
_atom_site_occupancy
_atom_site_symmetry_multiplicity
_atom_site_calc_flag
_atom_site_refinement_flags
O3 O 0.3838(2) 0.30470(16) -0.14330(11) 0.0617(6) Uani 1 1 d .
O4 O 0.3472(2) 0.15254(16) -0.14445(10) 0.0619(7) Uani 1 1 d .
C3 C 0.4386(3) 0.3082(2) -0.00004(17) 0.0480(8) Uani 1 1 d .
C2 C 0.4031(3) 0.2273(2) -0.03532(14) 0.0404(7) Uani 1 1 d .
O5 O 0.3585(2) 0.06637(15) -0.03259(10) 0.0635(7) Uani 1 1 d .
H10 H 0.3549 0.0752 -0.0746 0.095 Uiso 1 1 calc R
C6 C 0.3767(3) 0.2290(2) -0.11365(16) 0.0486(8) Uani 1 1 d .
C1 C 0.3909(3) 0.1441(2) 0.00102(14) 0.0431(7) Uani 1 1 d .
C5 C 0.4507(3) 0.2273(3) 0.10960(17) 0.0540(9) Uani 1 1 d .
O6 O 0.3369(3) 0.00000(19) 0.09296(12) 0.0913(9) Uani 1 1 d .
C4 C 0.4615(3) 0.3070(2) 0.07199(17) 0.0530(8) Uani 1 1 d .
N7 N 0.4044(3) 0.0641(2) 0.11658(14) 0.0646(8) Uani 1 1 d .
O7 O 0.4627(3) 0.0632(2) 0.17516(14) 0.1175(12) Uani 1 1 d .
C7 C 0.4155(3) 0.1469(2) 0.07413(15) 0.0474(8) Uani 1 1 d .
N8 N 0.5011(3) 0.3917(3) 0.11018(19) 0.0744(9) Uani 1 1 d .
O2 O 0.5255(3) 0.4598(2) 0.07822(17) 0.1078(11) Uani 1 1 d .
O1 O 0.5080(3) 0.3890(2) 0.17399(16) 0.1078(11) Uani 1 1 d .
N5 N 0.2118(2) 0.23867(17) 0.39528(12) 0.0467(7) Uani 1 1 d .
N3 N 0.1784(3) 0.18629(19) 0.27964(14) 0.0513(7) Uani 1 1 d .
N4 N 0.1631(3) 0.34045(18) 0.30336(13) 0.0643(8) Uani 1 1 d .
H5 H 0.1653 0.3861 0.3320 0.077 Uiso 1 1 calc R
H4 H 0.1463 0.3501 0.2592 0.077 Uiso 1 1 calc R
N1 N 0.2193(3) 0.07617(18) 0.36780(13) 0.0589(7) Uani 1 1 d .
C9 C 0.2291(3) 0.1483(2) 0.41287(16) 0.0479(8) Uani 1 1 d .
N6 N 0.2582(3) 0.1272(2) 0.47938(15) 0.0586(8) Uani 1 1 d .
C8 C 0.1855(3) 0.2553(2) 0.32723(16) 0.0474(8) Uani 1 1 d .
C10 C 0.1928(3) 0.0979(2) 0.30148(17) 0.0539(9) Uani 1 1 d .
N2 N 0.1765(3) 0.0325(2) 0.25372(14) 0.0780(9) Uani 1 1 d .
H1 H 0.1832 -0.0247 0.2659 0.094 Uiso 1 1 calc R
H2 H 0.1592 0.0470 0.2104 0.094 Uiso 1 1 calc R
H9 H 0.441(2) 0.3715(18) -0.0240(13) 0.040(7) Uiso 1 1 d .
H8 H 0.465(3) 0.224(2) 0.1642(18) 0.073(10) Uiso 1 1 d .
H6 H 0.262(3) 0.172(2) 0.5116(19) 0.087(13) Uiso 1 1 d .
H7 H 0.280(4) 0.061(3) 0.4913(19) 0.113(15) Uiso 1 1 d .
H3 H 0.158(3) 0.201(2) 0.2305(18) 0.069(10) Uiso 1 1 d .

loop_
_atom_site_aniso_label
_atom_site_aniso_U_11
_atom_site_aniso_U_22
_atom_site_aniso_U_33
_atom_site_aniso_U_23
_atom_site_aniso_U_13
_atom_site_aniso_U_12
O3 0.0898(17) 0.0550(15) 0.0398(13) 0.0078(11) 0.0058(11) -0.0034(12)
O4 0.0924(18) 0.0578(15) 0.0350(13) -0.0074(11) 0.0057(11) -0.0047(12)
C3 0.047(2) 0.049(2) 0.048(2) -0.0036(17) 0.0100(15) -0.0020(15)
C2 0.0416(17) 0.0484(19) 0.0318(16) -0.0020(15) 0.0074(13) -0.0027(13)
O5 0.0979(18) 0.0513(14) 0.0400(13) -0.0019(11) 0.0041(13) -0.0081(12)
C6 0.052(2) 0.057(2) 0.0377(18) -0.0011(18) 0.0101(14) 0.0015(16)
C1 0.0475(19) 0.048(2) 0.0332(17) -0.0045(15) 0.0037(13) -0.0053(14)
C5 0.0443(19) 0.082(3) 0.0351(19) -0.0124(19) 0.0025(14) -0.0061(17)
O6 0.145(3) 0.0741(19) 0.0514(17) 0.0119(14) -0.0022(15) -0.0336(17)
C4 0.051(2) 0.062(2) 0.046(2) -0.0183(18) 0.0090(15) -0.0091(16)
N7 0.072(2) 0.082(2) 0.0382(17) 0.0069(16) 0.0014(14) -0.0076(17)
O7 0.160(3) 0.138(3) 0.0437(17) 0.0313(17) -0.0257(17) -0.044(2)
C7 0.0514(19) 0.060(2) 0.0307(17) 0.0032(16) 0.0049(13) -0.0052(16)
N8 0.070(2) 0.079(3) 0.074(3) -0.035(2) 0.0103(17) -0.0127(18)
O2 0.138(3) 0.071(2) 0.121(3) -0.038(2) 0.039(2) -0.0352(19)
O1 0.131(3) 0.118(3) 0.069(2) -0.0513(19) -0.0034(17) -0.0154(18)
N5 0.0597(17) 0.0456(16) 0.0344(15) -0.0061(13) 0.0043(12) -0.0046(12)
N3 0.0724(19) 0.0535(18) 0.0279(15) -0.0070(14) 0.0059(13) -0.0089(14)
N4 0.103(2) 0.0529(18) 0.0362(16) -0.0026(14) 0.0052(14) 0.0002(15)
N1 0.089(2) 0.0520(17) 0.0357(16) -0.0079(14) 0.0089(13) -0.0053(14)
C9 0.051(2) 0.054(2) 0.0389(19) -0.0050(17) 0.0057(14) -0.0057(15)
N6 0.085(2) 0.054(2) 0.0349(17) -0.0034(16) 0.0026(14) 0.0028(16)
C8 0.051(2) 0.052(2) 0.0394(19) -0.0020(16) 0.0076(14) -0.0049(15)
C10 0.067(2) 0.053(2) 0.043(2) -0.0091(18) 0.0101(16) -0.0096(17)
N2 0.134(3) 0.0569(19) 0.0439(17) -0.0182(15) 0.0145(16) -0.0176(17)

loop_
_atom_type_symbol
_atom_type_description
_atom_type_scat_dispersion_real
_atom_type_scat_dispersion_imag
_atom_type_scat_source
C C 0.0033 0.0016 'International Tables Vol C Tables 4.2.6.8 and 6.1.1.4'
H H 0.0000 0.0000 'International Tables Vol C Tables 4.2.6.8 and 6.1.1.4'
N N 0.0061 0.0033 'International Tables Vol C Tables 4.2.6.8 and 6.1.1.4'
O O 0.0106 0.0060 'International Tables Vol C Tables 4.2.6.8 and 6.1.1.4'

loop_
_geom_angle_atom_site_label_1
_geom_angle_atom_site_label_2
_geom_angle_atom_site_label_3
_geom_angle
C2 C3 C4 119.2(3)
C2 C3 H9 123.4(14)
C4 C3 H9 117.2(14)
C3 C2 C1 120.7(3)
C3 C2 C6 119.1(3)
C1 C2 C6 120.2(3)
C1 O5 H10 109.5
O3 C6 O4 124.9(3)
O3 C6 C2 117.8(3)
O4 C6 C2 117.2(3)
O5 C1 C7 121.4(3)
O5 C1 C2 120.9(3)
C7 C1 C2 117.6(3)
C7 C5 C4 118.5(3)
C7 C5 H8 117.0(17)
C4 C5 H8 124.5(17)
C5 C4 C3 122.1(3)
C5 C4 N8 118.0(3)
C3 C4 N8 119.9(3)
O6 N7 O7 121.9(3)
O6 N7 C7 119.8(3)
O7 N7 C7 118.3(3)
C5 C7 C1 121.9(3)
C5 C7 N7 116.4(3)
C1 C7 N7 121.7(3)
O2 N8 O1 123.6(4)
O2 N8 C4 119.1(3)
O1 N8 C4 117.3(4)
C8 N5 C9 115.2(3)
C10 N3 C8 119.4(3)
C10 N3 H3 121.0(19)
C8 N3 H3 119.5(19)
C8 N4 H5 120.0
C8 N4 H4 120.0
H5 N4 H4 120.0
C10 N1 C9 115.7(3)
N6 C9 N1 116.1(3)
N6 C9 N5 118.3(3)
N1 C9 N5 125.7(3)
C9 N6 H6 119(2)
C9 N6 H7 117(2)
H6 N6 H7 123(3)
N4 C8 N5 121.1(3)
N4 C8 N3 117.1(3)
N5 C8 N3 121.7(3)
N1 C10 N2 120.3(3)
N1 C10 N3 122.2(3)
N2 C10 N3 117.5(3)
C10 N2 H1 120.0
C10 N2 H2 120.0
H1 N2 H2 120.0

loop_
_geom_bond_atom_site_label_1
_geom_bond_atom_site_label_2
_geom_bond_distance
O3 C6 1.242(3)
O4 C6 1.272(3)
C3 C2 1.377(4)
C3 C4 1.384(4)
C3 H9 1.03(3)
C2 C1 1.406(4)
C2 C6 1.505(4)
O5 C1 1.318(3)
O5 H10 0.8200
C1 C7 1.405(4)
C5 C7 1.372(4)
C5 C4 1.374(4)
C5 H8 1.05(3)
O6 N7 1.201(3)
C4 N8 1.459(4)
N7 O7 1.206(3)
N7 C7 1.465(4)
N8 O2 1.205(4)
N8 O1 1.229(4)
N5 C8 1.331(4)
N5 C9 1.355(4)
N3 C10 1.348(4)
N3 C8 1.354(4)
N3 H3 0.97(3)
N4 C8 1.323(4)
N4 H5 0.8600
N4 H4 0.8600
N1 C10 1.315(4)
N1 C9 1.355(4)
C9 N6 1.318(4)
N6 H6 0.90(4)
N6 H7 1.00(4)
C10 N2 1.317(4)
N2 H1 0.8600
N2 H2 0.8600

loop_
_geom_hbond_atom_site_label_D
_geom_hbond_atom_site_label_H
_geom_hbond_atom_site_label_A
_geom_hbond_distance_DH
_geom_hbond_distance_HA
_geom_hbond_distance_DA
_geom_hbond_angle_DHA
_geom_hbond_site_symmetry_A
O5 H10 O4 0.82 1.75 2.488(3) 149.2 .
N4 H5 O6 0.86 2.20 3.057(4) 177.4 4
N4 H4 O4 0.86 2.23 3.066(3) 163.4 7
N2 H2 O3 0.86 2.51 3.183(4) 135.3 7
N6 H6 N5 0.90(4) 2.20(4) 3.090(4) 169(3) 7_556
N6 H7 O5 1.00(4) 2.08(4) 2.991(4) 151(3) 6_556
N6 H7 O6 1.00(4) 2.17(4) 2.895(4) 129(3) 6_556
N3 H3 O3 0.97(3) 1.69(3) 2.635(3) 165(3) 7

loop_
_geom_torsion_atom_site_label_1
_geom_torsion_atom_site_label_2
_geom_torsion_atom_site_label_3
_geom_torsion_atom_site_label_4
_geom_torsion
C4 C3 C2 C1 -0.4(4)
C4 C3 C2 C6 179.3(3)
C3 C2 C6 O3 -2.3(4)
C1 C2 C6 O3 177.4(3)
C3 C2 C6 O4 178.4(3)
C1 C2 C6 O4 -1.9(4)
C3 C2 C1 O5 -179.2(3)
C6 C2 C1 O5 1.1(4)
C3 C2 C1 C7 0.3(4)
C6 C2 C1 C7 -179.4(3)
C7 C5 C4 C3 -0.3(5)
C7 C5 C4 N8 -179.0(3)
C2 C3 C4 C5 0.4(5)
C2 C3 C4 N8 179.1(3)
C4 C5 C7 C1 0.2(5)
C4 C5 C7 N7 -179.6(3)
O5 C1 C7 C5 179.3(3)
C2 C1 C7 C5 -0.2(4)
O5 C1 C7 N7 -1.0(4)
C2 C1 C7 N7 179.5(3)
O6 N7 C7 C5 157.4(3)
O7 N7 C7 C5 -21.6(4)
O6 N7 C7 C1 -22.4(5)
O7 N7 C7 C1 158.6(3)
C5 C4 N8 O2 171.9(3)
C3 C4 N8 O2 -6.8(5)
C5 C4 N8 O1 -7.8(4)
C3 C4 N8 O1 173.5(3)
C10 N1 C9 N6 -178.8(3)
C10 N1 C9 N5 1.2(4)
C8 N5 C9 N6 178.6(3)
C8 N5 C9 N1 -1.3(4)
C9 N5 C8 N4 178.2(3)
C9 N5 C8 N3 -0.7(4)
C10 N3 C8 N4 -176.2(3)
C10 N3 C8 N5 2.7(4)
C9 N1 C10 N2 -177.6(3)
C9 N1 C10 N3 1.0(5)
C8 N3 C10 N1 -2.9(5)
C8 N3 C10 N2 175.7(3)
